data_4331401
loop_
_publ_author_name
'Lee, S.'
'Colombet, P.'
'Ouvrard, G.'
'Brec, R.'

_publ_section_title
;
 General trends observed in the substituted thiophosphate family.
 Synthesis and structure of Ag Sc P2 S6 and Cd Fe P2 S6.
;
_journal_name_full 'Inorganic Chemistry'
_journal_page_first 1291
_journal_page_last 1294
_journal_paper_doi 10.1021/ic00280a041
_journal_volume 27
_journal_year 1988
_chemical_formula_sum 'Ag P2 S6 Sc'
_chemical_name_systematic 'Ag Sc (P2 S6)'
_space_group_IT_number 163
_symmetry_space_group_name_Hall '-P 3 2c'
_symmetry_space_group_name_H-M 'P -3 1 c'
_cell_angle_alpha 90
_cell_angle_beta 90
_cell_angle_gamma 120
_cell_formula_units_Z 2
_cell_length_a 6.1736
_cell_length_b 6.1736
_cell_length_c 12.897
_cell_volume 425.693
_citation_journal_id_ASTM INOCAJ
_cod_data_source_file silver1-2_488.cif
_cod_data_source_block Ag1P2S6Sc1
_cod_original_cell_volume 425.6928
_cod_original_formula_sum 'Ag1 P2 S6 Sc1'
_cod_database_code 4331401

loop_
_symmetry_equiv_pos_as_xyz
x,y,z
-y,x-y,z
-x+y,-x,z
-y,-x,-z+1/2
x,x-y,-z+1/2
-x+y,y,-z+1/2
-x,-y,-z
y,-x+y,-z
x-y,x,-z
y,x,z-1/2
-x,-x+y,z-1/2
x-y,-y,z-1/2

loop_
_atom_site_label
_atom_site_type_symbol
_atom_site_fract_x
_atom_site_fract_y
_atom_site_fract_z
_atom_site_occupancy
_atom_site_U_iso_or_equiv
S1 S-2 0.3053 0.3377 0.1211 1 0.0
Ag1 Ag+1 0.6667 0.3333 0.25 1 0.0
Sc1 Sc+3 0 0 0.25 1 0.0
P1 P+4 0.3333 0.6667 0.1646 1 0.0
